data_2107136
loop_
_publ_author_name
'Reynhardt, E.C.'
'Boeyens, J.C.A.'

_publ_section_title
;
 Crystal structure of the four-layer orthorhombic polytype of potassium
 hexacyanocobaltate(III)
;
_journal_name_full 'Acta Crystallographica B (24,1968-38,1982)'
_journal_page_first 524
_journal_page_last 529
_journal_volume 28
_journal_year 1972
_chemical_formula_sum 'C6 Co K3 N6'
_chemical_name_systematic 'K3 (Co (C N)6)'
_space_group_IT_number 30
_symmetry_space_group_name_Hall 'P 2 -2bc'
_symmetry_space_group_name_H-M 'P n c 2'
_cell_angle_alpha 90
_cell_angle_beta 90
_cell_angle_gamma 90
_cell_formula_units_Z 8
_cell_length_a 26.69
_cell_length_b 10.353
_cell_length_c 8.34
_cell_volume 2304.522
_citation_journal_id_ASTM ACBCAR
_cod_data_source_file Reynhardt_ACBCAR_1972_1751.cif
_cod_data_source_block C6Co1K3N6
_cod_original_formula_sum 'C6 Co1 K3 N6'
_cod_database_code 2107136

loop_
_symmetry_equiv_pos_as_xyz
x,y,z
-x,-y,z
-x,y+1/2,z+1/2
x,-y+1/2,z+1/2

loop_
_atom_site_label
_atom_site_type_symbol
_atom_site_fract_x
_atom_site_fract_y
_atom_site_fract_z
_atom_site_occupancy
_atom_site_U_iso_or_equiv
K6 K+1 0.3715 0.256 0.2463 1 0.0
N5 N-3 0.4524 0.2697 -0.0009 1 0.0
C3 C+2 0.0476 0.0515 -0.1554 1 0.0
N8 N-3 0.6725 -0.0777 -0.0028 1 0.0
Co3 Co+3 0.7506 0.0008 0.2496 1 0.0
N1 N-3 0.0772 0.0808 0.2512 1 0.0
C4 C+2 0.5467 0.051 -0.155 1 0.0
N7 N-3 0.8272 0.0783 0.506 1 0.0
C1 C+2 0.047 0.0502 0.156 1 0.0
C9 C+2 0.7033 -0.0522 0.403 1 0.0
C7 C+2 0.7981 0.0486 0.4104 1 0.0
K7 K+1 0.3714 0.7357 0.0073 1 0.0
N6 N-3 0.5775 0.0858 0.253 1 0.0
K2 K+1 0.5 0 0.4965 1 0.0
C2 C+2 -0.0288 0.1678 0.0013 1 0.0
C12 C+2 0.7779 -0.1663 0.2446 1 0.0
N2 N-3 -0.0478 0.2706 0.0021 1 0.0
Co2 Co+3 0.5 0 0.004 1 0.0
N10 N-3 0.8255 0.0823 -0.008 1 0.0
C8 C+2 0.7021 -0.0492 0.0911 1 0.0
K3 K+1 0.7505 0.0009 0.7515 1 0.0
N4 N-3 0.5748 0.0822 -0.2496 1 0.0
C10 C+2 0.7971 0.0512 0.0967 1 0.0
N12 N-3 0.7959 -0.2671 0.2417 1 0.0
K5 K+1 0.1252 0.7264 0.2438 1 0.0
K4 K+1 0.1272 0.2913 0.0053 1 0.0
Co1 Co+3 0 0 0 1 0.0
N9 N-3 0.6756 -0.0831 0.5003 1 0.0
N3 N-3 0.0767 0.0837 -0.2505 1 0.0
N11 N-3 0.7046 0.2677 0.2597 1 0.0
K1 K+1 0 0 0.49 1 0.0
C5 C+2 0.4708 0.1677 -0.0001 1 0.0
C6 C+2 0.5481 0.0524 0.1572 1 0.0
C11 C+2 0.7218 0.1671 0.256 1 0.0
